data_1542968
loop_
_publ_author_name
'Huang, Manna'
'Yu, Ruina'
'Xu, Ke'
'Ye, Shuxian'
'Kuang, Shi'
'Zhu, Xinhai'
'Wan, Yiqian'

_publ_section_title
;
 An arch-bridge-type fluorophore for bridging the gap between
 aggregation-caused quenching (ACQ) and aggregation-induced emission (AIE)
;
_journal_issue 7
_journal_name_full 'Chem. Sci.'
_journal_page_first 4485
_journal_paper_doi 10.1039/C6SC01254J
_journal_volume 7
_journal_year 2016
_chemical_formula_sum 'C24 H20 Cl N3 O2 S3'
_chemical_formula_weight 514.07
_chemical_name_systematic
N-(2-(8-(2-chlorophenyl)-6-isopropylthiazolo[5,4-b]thieno[3,2-e]pyridin-2-yl)phenyl)methanesulfonamide
_space_group_crystal_system triclinic
_space_group_IT_number 2
_space_group_name_Hall '-P 1'
_space_group_name_H-M_alt 'P -1'
_symmetry_space_group_name_Hall '-P 1'
_symmetry_space_group_name_H-M 'P -1'
_atom_sites_solution_hydrogens mixed
_audit_creation_method SHELXL-2014/7
_audit_update_record
;
2015-11-08 deposited with the CCDC.
2016-03-29 downloaded from the CCDC.
;
_cell_angle_alpha 87.285(5)
_cell_angle_beta 86.081(5)
_cell_angle_gamma 83.966(5)
_cell_formula_units_Z 2
_cell_length_a 9.5948(6)
_cell_length_b 10.3128(7)
_cell_length_c 12.0188(8)
_cell_measurement_reflns_used 2482
_cell_measurement_temperature 293(10)
_cell_measurement_theta_max 60.7250
_cell_measurement_theta_min 3.6460
_cell_volume 1178.93(13)
_computing_cell_refinement 'Bruker FRAMBO'
_computing_data_collection 'Bruker FRAMBO'
_computing_data_reduction 'Bruker SAINT'
_computing_molecular_graphics 'Bruker SHELXTL'
_computing_publication_material 'Bruker SHELXTL'
_computing_structure_refinement 'SHELXL-2014/7 (Sheldrick, 2014)'
_computing_structure_solution 'Bruker SHELXTL'
_diffrn_ambient_temperature 293(2)
_diffrn_detector_area_resol_mean 16.0855
_diffrn_measured_fraction_theta_full 0.979
_diffrn_measured_fraction_theta_max 0.979
_diffrn_measurement_device_type 'Xcalibur, Sapphire3, Gemini ultra'
_diffrn_measurement_method 'phi and omega scans'
_diffrn_radiation_type CuK\a
_diffrn_radiation_wavelength 1.54178
_diffrn_reflns_av_R_equivalents 0.0307
_diffrn_reflns_av_unetI/netI 0.0420
_diffrn_reflns_Laue_measured_fraction_full 0.979
_diffrn_reflns_Laue_measured_fraction_max 0.979
_diffrn_reflns_limit_h_max 7
_diffrn_reflns_limit_h_min -10
_diffrn_reflns_limit_k_max 11
_diffrn_reflns_limit_k_min -11
_diffrn_reflns_limit_l_max 13
_diffrn_reflns_limit_l_min -13
_diffrn_reflns_number 6797
_diffrn_reflns_point_group_measured_fraction_full 0.979
_diffrn_reflns_point_group_measured_fraction_max 0.979
_diffrn_reflns_theta_full 61.136
_diffrn_reflns_theta_max 61.136
_diffrn_reflns_theta_min 3.689
_diffrn_source 'Enhance Ultra (Cu) X-ray Source'
_exptl_absorpt_coefficient_mu 4.147
_exptl_absorpt_correction_T_max 1.00000
_exptl_absorpt_correction_T_min 0.13818
_exptl_absorpt_correction_type multi-scan
_exptl_crystal_colour colorless
_exptl_crystal_density_diffrn 1.448
_exptl_crystal_description block
_exptl_crystal_F_000 532
_exptl_crystal_recrystallization_method 'Re-crystallisation from solvent: THF/EtOH'
_exptl_crystal_size_max 0.15
_exptl_crystal_size_mid 0.12
_exptl_crystal_size_min 0.10
_refine_diff_density_max 0.591
_refine_diff_density_min -0.510
_refine_diff_density_rms 0.062
_refine_ls_extinction_method none
_refine_ls_goodness_of_fit_ref 1.046
_refine_ls_hydrogen_treatment constr
_refine_ls_matrix_type full
_refine_ls_number_parameters 266
_refine_ls_number_reflns 3550
_refine_ls_number_restraints 1
_refine_ls_restrained_S_all 1.046
_refine_ls_R_factor_all 0.0756
_refine_ls_R_factor_gt 0.0651
_refine_ls_shift/su_max 0.000
_refine_ls_shift/su_mean 0.000
_refine_ls_structure_factor_coef Fsqd
_refine_ls_weighting_details 'w=1/[\s^2^(Fo^2^)+(0.0884P)^2^+1.2481P] where P=(Fo^2^+2Fc^2^)/3'
_refine_ls_weighting_scheme calc
_refine_ls_wR_factor_gt 0.1708
_refine_ls_wR_factor_ref 0.1820
_reflns_Friedel_coverage 0.000
_reflns_number_gt 2945
_reflns_number_total 3550
_reflns_threshold_expression 'I > 2\s(I)'
_cod_data_source_file c6sc01254j2.cif
_cod_data_source_block added_by_encifer
_cod_depositor_comments 'Adding full bibliography for 1542965--1542969.cif.'
_cod_database_code 1542968
_shelx_shelxl_version_number 2014/7
_shelx_space_group_comment
; 
The symmetry employed for this shelxl refinement is uniquely defined 
by the following loop, which should always be used as a source of 
symmetry information in preference to the above space-group names. 
They are only intended as comments. 
;

loop_
_space_group_symop_operation_xyz
'x, y, z'
'-x, -y, -z'

loop_
_atom_site_label
_atom_site_type_symbol
_atom_site_fract_x
_atom_site_fract_y
_atom_site_fract_z
_atom_site_U_iso_or_equiv
_atom_site_adp_type
_atom_site_occupancy
_atom_site_site_symmetry_order
_atom_site_calc_flag
_atom_site_refinement_flags_posn
_atom_site_refinement_flags_adp
_atom_site_refinement_flags_occupancy
_atom_site_disorder_assembly
_atom_site_disorder_group
S1 S 0.62413(12) 0.91565(10) 0.10679(10) 0.0637(3) Uani 1 1 d . . . . .
S2 S 0.32555(11) 0.58225(10) -0.08658(9) 0.0595(3) Uani 1 1 d . . . . .
S3 S 0.12374(13) 0.18389(11) 0.24852(10) 0.0681(4) Uani 1 1 d . . . . .
N1 N 0.4746(4) 0.7526(3) 0.0072(3) 0.0567(8) Uani 1 1 d . . . . .
N2 N 0.0889(4) 0.3116(3) 0.1649(3) 0.0641(9) Uani 1 1 d . . . . .
H2D H 0.0057 0.3509 0.1910 0.077 Uiso 1 1 d R U . . .
O1 O 0.0237(4) 0.0944(4) 0.2408(4) 0.0953(12) Uani 1 1 d . . . . .
O2 O 0.1381(6) 0.2367(4) 0.3537(3) 0.1133(15) Uani 1 1 d . . . . .
C1 C 0.7322(9) 0.9409(7) 0.4253(6) 0.118(3) Uani 1 1 d . . . . .
H1A H 0.7674 0.8503 0.4251 0.177 Uiso 1 1 calc R U . . .
H1B H 0.8000 0.9899 0.4550 0.177 Uiso 1 1 calc R U . . .
H1C H 0.6459 0.9512 0.4708 0.177 Uiso 1 1 calc R U . . .
C2 C 0.6512(8) 1.1307(6) 0.3016(7) 0.115(2) Uani 1 1 d . . . . .
H2A H 0.6370 1.1557 0.2249 0.172 Uiso 1 1 calc R U . . .
H2B H 0.5636 1.1442 0.3451 0.172 Uiso 1 1 calc R U . . .
H2C H 0.7176 1.1828 0.3292 0.172 Uiso 1 1 calc R U . . .
C3 C 0.7068(5) 0.9890(5) 0.3104(5) 0.0749(13) Uani 1 1 d . . . . .
H3A H 0.7988 0.9820 0.2691 0.090 Uiso 1 1 calc R U . . .
C4 C 0.6170(4) 0.9054(4) 0.2515(4) 0.0612(11) Uani 1 1 d . . . . .
C5 C 0.5294(4) 0.8185(4) 0.2946(4) 0.0589(10) Uani 1 1 d . . . . .
H5A H 0.5126 0.8025 0.3709 0.071 Uiso 1 1 calc R U . . .
C6 C 0.4651(4) 0.7536(4) 0.2116(3) 0.0509(9) Uani 1 1 d . . . . .
C7 C 0.3708(4) 0.6584(4) 0.2237(3) 0.0518(9) Uani 1 1 d . . . . .
C8 C 0.3342(4) 0.6093(4) 0.1249(3) 0.0473(9) Uani 1 1 d . . . . .
N9 N 0.2461(3) 0.5126(3) 0.1166(3) 0.0514(8) Uani 1 1 d . . . . .
C10 C 0.2319(4) 0.4881(4) 0.0125(3) 0.0502(9) Uani 1 1 d . . . . .
C11 C 0.1475(4) 0.3907(4) -0.0254(3) 0.0530(10) Uani 1 1 d . . . . .
C12 C 0.0799(4) 0.3035(4) 0.0482(4) 0.0560(10) Uani 1 1 d . . . . .
C13 C 0.0010(5) 0.2131(4) 0.0054(5) 0.0679(12) Uani 1 1 d . . . . .
H13A H -0.0454 0.1562 0.0536 0.081 Uiso 1 1 calc R U . . .
C14 C -0.0081(5) 0.2080(5) -0.1081(5) 0.0750(14) Uani 1 1 d . . . . .
H14A H -0.0586 0.1458 -0.1358 0.090 Uiso 1 1 calc R U . . .
C15 C 0.0554(5) 0.2923(5) -0.1805(5) 0.0735(13) Uani 1 1 d . . . . .
H15A H 0.0473 0.2887 -0.2570 0.088 Uiso 1 1 calc R U . . .
C16 C 0.1323(5) 0.3835(5) -0.1392(4) 0.0665(11) Uani 1 1 d . . . . .
H16A H 0.1750 0.4415 -0.1888 0.080 Uiso 1 1 calc R U . . .
C17 C 0.3877(4) 0.6598(4) 0.0223(3) 0.0512(9) Uani 1 1 d . . . . .
C18 C 0.5107(4) 0.7959(4) 0.1031(4) 0.0538(10) Uani 1 1 d . . . . .
C19 C 0.2845(6) 0.1109(7) 0.1982(6) 0.111(2) Uani 1 1 d . . . . .
H19A H 0.3547 0.1700 0.2025 0.167 Uiso 1 1 calc R U . . .
H19B H 0.3092 0.0328 0.2422 0.167 Uiso 1 1 calc R U . . .
H19C H 0.2790 0.0894 0.1219 0.167 Uiso 1 1 calc R U . . .
Cl1 Cl 0.1669(3) 0.8163(2) 0.3762(2) 0.0850(6) Uani 0.549(2) 1 d D . P A 1
C20 C 0.3275(8) 0.5944(6) 0.3321(4) 0.0795(9) Uani 0.549(2) 1 d G . P A 1
C21 C 0.3843(7) 0.4679(6) 0.3581(4) 0.0795(9) Uani 0.549(2) 1 d G . P A 1
H21A H 0.4472 0.4235 0.3073 0.095 Uiso 0.549(2) 1 calc R U P A 1
C22 C 0.3471(7) 0.4077(5) 0.4602(5) 0.0795(9) Uani 0.549(2) 1 d G . P A 1
H22A H 0.3851 0.3231 0.4776 0.095 Uiso 0.549(2) 1 calc R U P A 1
C23 C 0.2531(7) 0.4740(5) 0.5362(4) 0.0795(9) Uani 0.549(2) 1 d G . P A 1
H23A H 0.2282 0.4337 0.6045 0.095 Uiso 0.549(2) 1 calc R U P A 1
C24 C 0.1962(6) 0.6005(5) 0.5101(4) 0.0795(9) Uani 0.549(2) 1 d G . P A 1
H24A H 0.1333 0.6448 0.5610 0.095 Uiso 0.549(2) 1 calc R U P A 1
C25 C 0.2334(7) 0.6607(5) 0.4080(5) 0.0795(9) Uani 0.549(2) 1 d DG . P A 1
Cl1' Cl 0.4451(3) 0.4011(3) 0.3462(3) 0.0850(6) Uani 0.451(2) 1 d D . P A 2
C20' C 0.2947(9) 0.6348(7) 0.3396(5) 0.0795(9) Uani 0.451(2) 1 d G . P A 2
C21' C 0.1966(9) 0.7307(6) 0.3839(6) 0.0795(9) Uani 0.451(2) 1 d G . P A 2
H21B H 0.1820 0.8116 0.3467 0.095 Uiso 0.451(2) 1 calc R U P A 2
C22' C 0.1204(8) 0.7056(6) 0.4837(6) 0.0795(9) Uani 0.451(2) 1 d G . P A 2
H22B H 0.0548 0.7697 0.5134 0.095 Uiso 0.451(2) 1 calc R U P A 2
C23' C 0.1422(8) 0.5846(7) 0.5393(5) 0.0795(9) Uani 0.451(2) 1 d G . P A 2
H23B H 0.0912 0.5678 0.6061 0.095 Uiso 0.451(2) 1 calc R U P A 2
C24' C 0.2403(8) 0.4887(6) 0.4950(5) 0.0795(9) Uani 0.451(2) 1 d G . P A 2
H24B H 0.2549 0.4077 0.5322 0.095 Uiso 0.451(2) 1 calc R U P A 2
C25' C 0.3165(8) 0.5138(7) 0.3952(6) 0.0795(9) Uani 0.451(2) 1 d DG . P A 2

loop_
_atom_site_aniso_label
_atom_site_aniso_U_11
_atom_site_aniso_U_22
_atom_site_aniso_U_33
_atom_site_aniso_U_23
_atom_site_aniso_U_13
_atom_site_aniso_U_12
S1 0.0663(7) 0.0530(6) 0.0750(7) -0.0037(5) 0.0020(5) -0.0246(5)
S2 0.0704(7) 0.0562(6) 0.0539(6) -0.0109(5) 0.0035(5) -0.0163(5)
S3 0.0759(7) 0.0606(7) 0.0708(7) 0.0009(5) 0.0044(5) -0.0292(5)
N1 0.063(2) 0.0485(19) 0.060(2) -0.0052(16) 0.0040(16) -0.0157(15)
N2 0.071(2) 0.051(2) 0.071(2) -0.0097(17) 0.0007(18) -0.0142(16)
O1 0.096(3) 0.073(2) 0.122(3) 0.007(2) 0.003(2) -0.0454(19)
O2 0.186(5) 0.093(3) 0.067(2) 0.004(2) -0.005(3) -0.049(3)
C1 0.162(6) 0.101(5) 0.109(5) 0.001(4) -0.058(5) -0.066(5)
C2 0.142(6) 0.056(3) 0.158(6) -0.018(4) -0.058(5) -0.031(3)
C3 0.076(3) 0.063(3) 0.092(4) -0.006(2) -0.014(3) -0.029(2)
C4 0.060(2) 0.046(2) 0.080(3) -0.007(2) -0.009(2) -0.0120(18)
C5 0.064(2) 0.051(2) 0.065(3) -0.0065(19) -0.0062(19) -0.0182(19)
C6 0.052(2) 0.040(2) 0.062(2) -0.0059(17) -0.0029(17) -0.0086(16)
C7 0.055(2) 0.045(2) 0.057(2) -0.0021(17) -0.0040(17) -0.0129(17)
C8 0.051(2) 0.0406(19) 0.052(2) -0.0073(16) -0.0007(16) -0.0085(15)
N9 0.0555(18) 0.0431(17) 0.058(2) -0.0071(14) -0.0031(14) -0.0127(14)
C10 0.055(2) 0.041(2) 0.056(2) -0.0089(17) -0.0024(17) -0.0051(16)
C11 0.054(2) 0.042(2) 0.064(3) -0.0145(18) -0.0061(18) -0.0025(17)
C12 0.053(2) 0.044(2) 0.072(3) -0.0134(19) -0.0052(19) -0.0053(17)
C13 0.065(3) 0.050(2) 0.092(4) -0.014(2) -0.012(2) -0.0126(19)
C14 0.068(3) 0.060(3) 0.102(4) -0.028(3) -0.023(3) -0.006(2)
C15 0.080(3) 0.065(3) 0.078(3) -0.022(2) -0.019(3) -0.004(2)
C16 0.073(3) 0.059(3) 0.071(3) -0.014(2) -0.013(2) -0.010(2)
C17 0.055(2) 0.045(2) 0.054(2) -0.0110(17) 0.0033(17) -0.0073(17)
C18 0.054(2) 0.041(2) 0.066(3) -0.0043(18) 0.0035(18) -0.0095(16)
C19 0.076(4) 0.116(5) 0.132(6) 0.042(4) 0.004(3) 0.008(3)
Cl1 0.0923(12) 0.0698(11) 0.0915(13) -0.0176(9) 0.0071(10) -0.0037(9)
C20 0.105(3) 0.086(2) 0.0535(16) -0.0037(14) 0.0026(14) -0.0458(18)
C21 0.105(3) 0.086(2) 0.0535(16) -0.0037(14) 0.0026(14) -0.0458(18)
C22 0.105(3) 0.086(2) 0.0535(16) -0.0037(14) 0.0026(14) -0.0458(18)
C23 0.105(3) 0.086(2) 0.0535(16) -0.0037(14) 0.0026(14) -0.0458(18)
C24 0.105(3) 0.086(2) 0.0535(16) -0.0037(14) 0.0026(14) -0.0458(18)
C25 0.105(3) 0.086(2) 0.0535(16) -0.0037(14) 0.0026(14) -0.0458(18)
Cl1' 0.0923(12) 0.0698(11) 0.0915(13) -0.0176(9) 0.0071(10) -0.0037(9)
C20' 0.105(3) 0.086(2) 0.0535(16) -0.0037(14) 0.0026(14) -0.0458(18)
C21' 0.105(3) 0.086(2) 0.0535(16) -0.0037(14) 0.0026(14) -0.0458(18)
C22' 0.105(3) 0.086(2) 0.0535(16) -0.0037(14) 0.0026(14) -0.0458(18)
C23' 0.105(3) 0.086(2) 0.0535(16) -0.0037(14) 0.0026(14) -0.0458(18)
C24' 0.105(3) 0.086(2) 0.0535(16) -0.0037(14) 0.0026(14) -0.0458(18)
C25' 0.105(3) 0.086(2) 0.0535(16) -0.0037(14) 0.0026(14) -0.0458(18)

loop_
_atom_type_symbol
_atom_type_description
_atom_type_scat_dispersion_real
_atom_type_scat_dispersion_imag
_atom_type_scat_source
C C 0.0181 0.0091 'International Tables Vol C Tables 4.2.6.8 and 6.1.1.4'
H H 0.0000 0.0000 'International Tables Vol C Tables 4.2.6.8 and 6.1.1.4'
N N 0.0311 0.0180 'International Tables Vol C Tables 4.2.6.8 and 6.1.1.4'
O O 0.0492 0.0322 'International Tables Vol C Tables 4.2.6.8 and 6.1.1.4'
S S 0.3331 0.5567 'International Tables Vol C Tables 4.2.6.8 and 6.1.1.4'
Cl Cl 0.3639 0.7018 'International Tables Vol C Tables 4.2.6.8 and 6.1.1.4'

loop_
_geom_angle_atom_site_label_1
_geom_angle_atom_site_label_2
_geom_angle_atom_site_label_3
_geom_angle
C18 S1 C4 91.6(2)
C17 S2 C10 88.81(18)
O1 S3 O2 118.7(3)
O1 S3 N2 110.1(2)
O2 S3 N2 104.5(2)
O1 S3 C19 107.8(3)
O2 S3 C19 109.5(4)
N2 S3 C19 105.4(3)
C17 N1 C18 112.8(3)
C12 N2 S3 123.3(3)
C1 C3 C2 113.7(6)
C1 C3 C4 113.0(4)
C2 C3 C4 111.2(4)
C5 C4 C3 129.6(5)
C5 C4 S1 112.3(3)
C3 C4 S1 118.0(3)
C4 C5 C6 113.7(4)
C7 C6 C18 118.8(4)
C7 C6 C5 130.2(4)
C18 C6 C5 111.0(4)
C8 C7 C6 115.8(4)
C8 C7 C20 119.2(4)
C6 C7 C20 124.2(4)
C8 C7 C20' 124.4(5)
C6 C7 C20' 118.7(5)
N9 C8 C7 125.9(3)
N9 C8 C17 114.6(3)
C7 C8 C17 119.5(3)
C10 N9 C8 111.5(3)
N9 C10 C11 125.5(4)
N9 C10 S2 115.1(3)
C11 C10 S2 119.4(3)
C16 C11 C12 118.1(4)
C16 C11 C10 119.0(4)
C12 C11 C10 122.9(4)
C13 C12 C11 119.5(4)
C13 C12 N2 120.9(4)
C11 C12 N2 119.5(4)
C14 C13 C12 120.0(5)
C15 C14 C13 121.3(4)
C14 C15 C16 119.2(5)
C15 C16 C11 121.8(5)
N1 C17 C8 126.5(4)
N1 C17 S2 123.4(3)
C8 C17 S2 110.0(3)
N1 C18 C6 126.5(4)
N1 C18 S1 122.1(3)
C6 C18 S1 111.4(3)
C21 C20 C25 120.0
C21 C20 C7 119.3(4)
C25 C20 C7 120.7(4)
C20 C21 C22 120.0
C23 C22 C21 120.0
C24 C23 C22 120.0
C23 C24 C25 120.0
C24 C25 C20 120.0
C24 C25 Cl1 120.4(3)
C20 C25 Cl1 119.6(3)
C21' C20' C25' 120.0
C21' C20' C7 120.1(5)
C25' C20' C7 119.7(5)
C20' C21' C22' 120.0
C23' C22' C21' 120.0
C22' C23' C24' 120.0
C25' C24' C23' 120.0
C24' C25' C20' 120.0
C24' C25' Cl1' 120.0(4)
C20' C25' Cl1' 119.8(4)

loop_
_geom_bond_atom_site_label_1
_geom_bond_atom_site_label_2
_geom_bond_distance
S1 C18 1.734(4)
S1 C4 1.734(5)
S2 C17 1.736(4)
S2 C10 1.760(4)
S3 O1 1.411(4)
S3 O2 1.421(4)
S3 N2 1.638(4)
S3 C19 1.727(6)
N1 C17 1.332(5)
N1 C18 1.336(6)
N2 C12 1.418(6)
C1 C3 1.473(8)
C2 C3 1.503(8)
C3 C4 1.512(6)
C4 C5 1.353(6)
C5 C6 1.435(6)
C6 C7 1.400(5)
C6 C18 1.411(6)
C7 C8 1.393(6)
C7 C20 1.486(5)
C7 C20' 1.549(6)
C8 N9 1.385(5)
C8 C17 1.401(6)
N9 C10 1.306(5)
C10 C11 1.462(6)
C11 C16 1.391(6)
C11 C12 1.407(6)
C12 C13 1.398(6)
C13 C14 1.376(7)
C14 C15 1.361(8)
C15 C16 1.384(7)
Cl1 C25 1.700(5)
C20 C21 1.3900
C20 C25 1.3900
C21 C22 1.3900
C22 C23 1.3900
C23 C24 1.3900
C24 C25 1.3900
Cl1' C25' 1.698(6)
C20' C21' 1.3900
C20' C25' 1.3900
C21' C22' 1.3900
C22' C23' 1.3900
C23' C24' 1.3900
C24' C25' 1.3900
